data_1101067
loop_
_publ_author_name
'Mendel, H.'
'Hodgkin, D. C.'

_publ_section_title
;
The crystal structure of creatine monohydrate
;
_journal_issue 5
_journal_name_full 'Acta Crystallographica'
_journal_page_first 443
_journal_page_last 446
_journal_paper_doi 10.1107/S0365110X54001326
_journal_volume 7
_journal_year 1954
_chemical_formula_moiety 'C4 H9 N3 O2,H2 O1'
_chemical_formula_sum 'C4 H11 N3 O3'
_space_group_IT_number 14
_symmetry_cell_setting monoclinic
_symmetry_space_group_name_Hall '-P 2ybc'
_symmetry_space_group_name_H-M 'P 1 21/c 1'
_cell_angle_alpha 90
_cell_angle_beta 109.0
_cell_angle_gamma 90
_cell_formula_units_Z 4
_cell_length_a 12.50(5)
_cell_length_b 5.01(2)
_cell_length_c 12.16(4)
_cell_volume 720.031
_exptl_crystal_density_diffrn 1.37
_cod_original_sg_symbol_H-M 'P 21/c'
_cod_database_code 1101067

loop_
_symmetry_equiv_pos_site_id
_symmetry_equiv_pos_as_xyz
1 x,y,z
2 -x,1/2+y,1/2-z
3 -x,-y,-z
4 x,-1/2-y,-1/2+z

loop_
_atom_site_label
_atom_site_type_symbol
_atom_site_fract_x
_atom_site_fract_y
_atom_site_fract_z
_atom_site_attached_hydrogens
N1 N 0.28900 0.47200 0.30600 1
N2 N 0.11900 0.37000 0.32900 2
N3 N 0.22400 0.71500 0.43400 0
C1 C 0.21100 0.52000 0.35800 0
C2 C 0.33100 0.87400 0.47200 3
C3 C 0.14800 0.74400 0.50200 2
C4 C 0.17000 0.54200 0.60000 0
O1 O 0.25600 0.39700 0.62500 1
O2 O 0.09800 0.52900 0.65100 0
O3 O 0.48400 0.35600 -0.31100 2
